data_4085316
loop_
_publ_author_name
'Hale, Lillian V. A.'
'McGarry, Kathryn A.'
'Ringgold, Marissa A.'
'Clark, Timothy B.'

_publ_section_title
;
 Role of Hemilabile Diamine Ligands in the Amine-Directed C--H Borylation
 of Arenes
;
_journal_issue 1
_journal_name_full Organometallics
_journal_page_first 51
_journal_paper_doi 10.1021/om5007837
_journal_volume 34
_journal_year 2015
_chemical_formula_moiety 'C20 H24 Cl Ir N2'
_chemical_formula_sum 'C20 H24 Cl Ir N2'
_chemical_formula_weight 520.06
_space_group_crystal_system triclinic
_space_group_IT_number 2
_space_group_name_Hall '-P 1'
_space_group_name_H-M_alt 'P -1'
_symmetry_space_group_name_Hall '-P 1'
_symmetry_space_group_name_H-M 'P -1'
_atom_sites_solution_hydrogens mixed
_audit_creation_method SHELXL-2014/6
_cell_angle_alpha 105.492(2)
_cell_angle_beta 102.412(2)
_cell_angle_gamma 90.028(2)
_cell_formula_units_Z 4
_cell_length_a 10.5383(10)
_cell_length_b 12.6574(12)
_cell_length_c 14.6343(14)
_cell_measurement_reflns_used 9906
_cell_measurement_temperature 100(2)
_cell_measurement_theta_max 27.63
_cell_measurement_theta_min 2.19
_cell_volume 1833.7(3)
_computing_cell_refinement 'Bruker SAINT'
_computing_data_collection 'Bruker APEX2'
_computing_data_reduction 'Bruker SAINT'
_computing_molecular_graphics 'Bruker SHELXTL'
_computing_publication_material 'Bruker SHELXTL'
_computing_structure_refinement 'SHELXL-2014/6 (Sheldrick, 2014)'
_computing_structure_solution 'SHELXS-97 (Sheldrick 2008)'
_diffrn_ambient_temperature 100(2)
_diffrn_measured_fraction_theta_full 1.000
_diffrn_measured_fraction_theta_max 0.995
_diffrn_measurement_device_type 'Bruker APEX-II CCD'
_diffrn_measurement_method 'area detector, omega scans per phi'
_diffrn_radiation_type MoK\a
_diffrn_radiation_wavelength 0.71073
_diffrn_reflns_av_R_equivalents 0.0580
_diffrn_reflns_av_unetI/netI 0.0455
_diffrn_reflns_Laue_measured_fraction_full 1.000
_diffrn_reflns_Laue_measured_fraction_max 0.995
_diffrn_reflns_limit_h_max 13
_diffrn_reflns_limit_h_min -13
_diffrn_reflns_limit_k_max 15
_diffrn_reflns_limit_k_min -16
_diffrn_reflns_limit_l_max 19
_diffrn_reflns_limit_l_min 0
_diffrn_reflns_number 16626
_diffrn_reflns_point_group_measured_fraction_full 1.000
_diffrn_reflns_point_group_measured_fraction_max 0.995
_diffrn_reflns_theta_full 25.242
_diffrn_reflns_theta_max 27.630
_diffrn_reflns_theta_min 1.907
_exptl_absorpt_coefficient_mu 7.430
_exptl_absorpt_correction_T_max 0.745553
_exptl_absorpt_correction_T_min 0.332634
_exptl_absorpt_correction_type multi-scan
_exptl_absorpt_process_details 'twinabs 2008/2'
_exptl_crystal_colour Yellow
_exptl_crystal_density_diffrn 1.884
_exptl_crystal_description Plate
_exptl_crystal_F_000 1008
_exptl_crystal_size_max 0.427
_exptl_crystal_size_mid 0.312
_exptl_crystal_size_min 0.184
_refine_diff_density_max 2.768
_refine_diff_density_min -3.169
_refine_diff_density_rms 0.252
_refine_ls_extinction_method none
_refine_ls_goodness_of_fit_ref 1.039
_refine_ls_hydrogen_treatment mixed
_refine_ls_matrix_type full
_refine_ls_number_parameters 440
_refine_ls_number_reflns 8566
_refine_ls_number_restraints 0
_refine_ls_restrained_S_all 1.039
_refine_ls_R_factor_all 0.0460
_refine_ls_R_factor_gt 0.0379
_refine_ls_shift/su_max 0.001
_refine_ls_shift/su_mean 0.000
_refine_ls_structure_factor_coef Fsqd
_refine_ls_weighting_details 'w=1/[\s^2^(Fo^2^)+(0.0598P)^2^+12.4888P] where P=(Fo^2^+2Fc^2^)/3'
_refine_ls_weighting_scheme calc
_refine_ls_wR_factor_gt 0.1001
_refine_ls_wR_factor_ref 0.1074
_reflns_Friedel_coverage 0.000
_reflns_number_gt 7672
_reflns_number_total 8464
_reflns_threshold_expression 'I > 2\s(I)'
_cod_data_source_file om5007837_si_002.cif
_cod_data_source_block TwinC_0t
_cod_database_code 4085316
_shelx_space_group_comment
; 
The symmetry employed for this shelxl refinement is uniquely defined 
by the following loop, which should always be used as a source of 
symmetry information in preference to the above space-group names. 
They are only intended as comments. 
;
_shelx_estimated_absorpt_t_min 0.144
_shelx_estimated_absorpt_t_max 0.342
_exptl_absorpt_special_details
; 
details of twining from .abs file 
BASF w/esd from .lst file 
;
_shelxl_version_number 2014/6

loop_
_space_group_symop_operation_xyz
'x, y, z'
'-x, -y, -z'

loop_
_atom_site_label
_atom_site_type_symbol
_atom_site_fract_x
_atom_site_fract_y
_atom_site_fract_z
_atom_site_U_iso_or_equiv
_atom_site_adp_type
_atom_site_occupancy
_atom_site_site_symmetry_order
_atom_site_calc_flag
_atom_site_refinement_flags_posn
_atom_site_refinement_flags_adp
Ir1 Ir 0.99148(3) 0.66648(2) 0.27706(2) 0.01175(8) Uani 1 1 d . .
Ir2 Ir 0.37326(2) 0.16690(2) 0.28345(2) 0.01136(8) Uani 1 1 d . .
Cl1 Cl 0.9265(2) 0.75858(14) 0.42028(13) 0.0199(4) Uani 1 1 d . .
Cl2 Cl 0.51488(18) 0.26358(14) 0.42979(13) 0.0200(4) Uani 1 1 d . .
N1 N 1.0890(6) 0.5577(5) 0.3493(4) 0.0148(12) Uani 1 1 d . .
N2 N 0.8934(6) 0.4644(5) 0.3331(5) 0.0182(13) Uani 1 1 d . .
H2B H 0.845(9) 0.520(8) 0.313(7) 0.022 Uiso 1 1 d . U
N3 N 0.3170(6) 0.0580(5) 0.3546(4) 0.0140(12) Uani 1 1 d . .
N4 N 0.5017(7) -0.0382(5) 0.3418(5) 0.0208(14) Uani 1 1 d . .
H4B H 0.528(10) 0.009(8) 0.318(7) 0.025 Uiso 1 1 d . U
C1 C 1.2203(7) 0.5704(6) 0.3808(5) 0.0163(14) Uani 1 1 d . .
H1A H 1.2647 0.6299 0.3703 0.020 Uiso 1 1 calc R U
C2 C 1.2921(7) 0.5019(6) 0.4270(5) 0.0183(15) Uani 1 1 d . .
H2A H 1.3841 0.5131 0.4479 0.022 Uiso 1 1 calc R U
C3 C 1.2254(8) 0.4149(6) 0.4424(5) 0.0205(16) Uani 1 1 d . .
H3A H 1.2727 0.3657 0.4737 0.025 Uiso 1 1 calc R U
C4 C 1.0921(8) 0.3998(6) 0.4126(5) 0.0175(15) Uani 1 1 d . .
H4A H 1.0465 0.3410 0.4232 0.021 Uiso 1 1 calc R U
C5 C 1.0253(7) 0.4743(6) 0.3659(5) 0.0137(13) Uani 1 1 d . .
C6 C 0.8124(8) 0.3810(6) 0.3500(6) 0.0212(16) Uani 1 1 d . .
H6A H 0.7208 0.4014 0.3387 0.025 Uiso 1 1 calc R U
H6B H 0.8398 0.3802 0.4189 0.025 Uiso 1 1 calc R U
C7 C 0.8198(7) 0.2673(6) 0.2859(6) 0.0194(15) Uani 1 1 d . .
C8 C 0.8324(9) 0.2477(7) 0.1905(6) 0.0269(18) Uani 1 1 d . .
H8A H 0.8416 0.3078 0.1646 0.032 Uiso 1 1 calc R U
C9 C 0.8318(9) 0.1404(8) 0.1319(7) 0.034(2) Uani 1 1 d . .
H9A H 0.8378 0.1276 0.0660 0.041 Uiso 1 1 calc R U
C10 C 0.8223(9) 0.0528(8) 0.1707(8) 0.038(2) Uani 1 1 d . .
H10A H 0.8222 -0.0203 0.1314 0.046 Uiso 1 1 calc R U
C11 C 0.8129(10) 0.0712(7) 0.2658(8) 0.037(2) Uani 1 1 d . .
H11A H 0.8090 0.0110 0.2926 0.044 Uiso 1 1 calc R U
C12 C 0.8092(9) 0.1765(7) 0.3225(7) 0.031(2) Uani 1 1 d . .
H12A H 0.7993 0.1881 0.3873 0.037 Uiso 1 1 calc R U
C13 C 0.8453(8) 0.7354(5) 0.1892(5) 0.0146(14) Uani 1 1 d . .
H13A H 0.7724 0.7643 0.2208 0.018 Uiso 1 1 calc R U
C14 C 0.9588(8) 0.8053(6) 0.2219(5) 0.0166(15) Uani 1 1 d . .
H14A H 0.9514 0.8746 0.2724 0.020 Uiso 1 1 calc R U
C15 C 1.0565(8) 0.8155(6) 0.1620(6) 0.0203(16) Uani 1 1 d . .
H15A H 1.1362 0.8570 0.2057 0.024 Uiso 1 1 calc R U
H15B H 1.0196 0.8578 0.1156 0.024 Uiso 1 1 calc R U
C16 C 1.0930(8) 0.7034(7) 0.1051(6) 0.0209(16) Uani 1 1 d . .
H16A H 1.1817 0.7103 0.0939 0.025 Uiso 1 1 calc R U
H16B H 1.0315 0.6787 0.0410 0.025 Uiso 1 1 calc R U
C17 C 1.0886(8) 0.6181(6) 0.1622(5) 0.0162(14) Uani 1 1 d . .
H17A H 1.1734 0.5848 0.1794 0.019 Uiso 1 1 calc R U
C18 C 0.9766(7) 0.5463(6) 0.1454(5) 0.0153(14) Uani 1 1 d . .
H18A H 0.9981 0.4719 0.1534 0.018 Uiso 1 1 calc R U
C19 C 0.8475(8) 0.5463(6) 0.0747(6) 0.0215(16) Uani 1 1 d . .
H19A H 0.7812 0.4995 0.0868 0.026 Uiso 1 1 calc R U
H19B H 0.8577 0.5149 0.0073 0.026 Uiso 1 1 calc R U
C20 C 0.8012(8) 0.6636(6) 0.0863(6) 0.0198(15) Uani 1 1 d . .
H20A H 0.8354 0.6971 0.0419 0.024 Uiso 1 1 calc R U
H20B H 0.7050 0.6600 0.0673 0.024 Uiso 1 1 calc R U
C21 C 0.2020(8) 0.0722(6) 0.3830(5) 0.0195(15) Uani 1 1 d . .
H21A H 0.1541 0.1334 0.3734 0.023 Uiso 1 1 calc R U
C22 C 0.1522(9) 0.0007(6) 0.4254(5) 0.0212(16) Uani 1 1 d . .
H22A H 0.0716 0.0123 0.4446 0.025 Uiso 1 1 calc R U
C23 C 0.2232(9) -0.0885(7) 0.4392(6) 0.0250(18) Uani 1 1 d . .
H23A H 0.1913 -0.1391 0.4678 0.030 Uiso 1 1 calc R U
C24 C 0.3391(9) -0.1031(6) 0.4114(5) 0.0214(16) Uani 1 1 d . .
H24A H 0.3872 -0.1646 0.4199 0.026 Uiso 1 1 calc R U
C25 C 0.3878(8) -0.0277(6) 0.3702(5) 0.0164(14) Uani 1 1 d . .
C26 C 0.5857(8) -0.1259(6) 0.3538(6) 0.0223(16) Uani 1 1 d . .
H26A H 0.5907 -0.1363 0.4191 0.027 Uiso 1 1 calc R U
H26B H 0.6745 -0.1044 0.3503 0.027 Uiso 1 1 calc R U
C27 C 0.5395(7) -0.2347(6) 0.2773(6) 0.0195(15) Uani 1 1 d . .
C28 C 0.5556(10) -0.3344(7) 0.3031(8) 0.033(2) Uani 1 1 d . .
H28A H 0.5895 -0.3340 0.3688 0.039 Uiso 1 1 calc R U
C29 C 0.5217(11) -0.4322(8) 0.2321(10) 0.045(3) Uani 1 1 d . .
H29A H 0.5355 -0.4992 0.2494 0.054 Uiso 1 1 calc R U
C30 C 0.4677(10) -0.4359(8) 0.1357(9) 0.041(3) Uani 1 1 d . .
H30A H 0.4431 -0.5041 0.0879 0.050 Uiso 1 1 calc R U
C31 C 0.4509(9) -0.3382(9) 0.1115(8) 0.039(2) Uani 1 1 d . .
H31A H 0.4145 -0.3388 0.0460 0.046 Uiso 1 1 calc R U
C32 C 0.4866(8) -0.2388(7) 0.1819(7) 0.0297(19) Uani 1 1 d . .
H32A H 0.4742 -0.1723 0.1638 0.036 Uiso 1 1 calc R U
C33 C 0.3704(8) 0.3068(6) 0.2304(5) 0.0157(14) Uani 1 1 d . .
H33A H 0.4056 0.3761 0.2818 0.019 Uiso 1 1 calc R U
C34 C 0.4664(8) 0.2412(6) 0.1972(5) 0.0169(14) Uani 1 1 d . .
H34A H 0.5572 0.2720 0.2299 0.020 Uiso 1 1 calc R U
C35 C 0.4526(8) 0.1701(6) 0.0939(6) 0.0193(15) Uani 1 1 d . .
H35A H 0.5376 0.1699 0.0754 0.023 Uiso 1 1 calc R U
H35B H 0.3895 0.2014 0.0490 0.023 Uiso 1 1 calc R U
C36 C 0.4052(8) 0.0504(6) 0.0836(5) 0.0193(15) Uani 1 1 d . .
H36A H 0.3590 0.0161 0.0155 0.023 Uiso 1 1 calc R U
H36B H 0.4816 0.0075 0.0988 0.023 Uiso 1 1 calc R U
C37 C 0.3147(8) 0.0455(6) 0.1509(5) 0.0177(15) Uani 1 1 d . .
H37A H 0.3003 -0.0296 0.1582 0.021 Uiso 1 1 calc R U
C38 C 0.2112(7) 0.1137(6) 0.1659(5) 0.0162(14) Uani 1 1 d . .
H38A H 0.1372 0.0782 0.1819 0.019 Uiso 1 1 calc R U
C39 C 0.1711(8) 0.1999(6) 0.1111(5) 0.0183(15) Uani 1 1 d . .
H39A H 0.0752 0.2032 0.0978 0.022 Uiso 1 1 calc R U
H39B H 0.1973 0.1784 0.0479 0.022 Uiso 1 1 calc R U
C40 C 0.2352(8) 0.3146(6) 0.1705(6) 0.0205(16) Uani 1 1 d . .
H40A H 0.2418 0.3596 0.1256 0.025 Uiso 1 1 calc R U
H40B H 0.1796 0.3519 0.2145 0.025 Uiso 1 1 calc R U

loop_
_atom_site_aniso_label
_atom_site_aniso_U_11
_atom_site_aniso_U_22
_atom_site_aniso_U_33
_atom_site_aniso_U_23
_atom_site_aniso_U_13
_atom_site_aniso_U_12
Ir1 0.01536(14) 0.01020(13) 0.01167(14) 0.00420(10) 0.00570(11) 0.00453(10)
Ir2 0.01307(14) 0.01019(13) 0.01212(14) 0.00437(10) 0.00389(11) 0.00297(10)
Cl1 0.0293(10) 0.0162(8) 0.0179(8) 0.0054(6) 0.0122(7) 0.0066(7)
Cl2 0.0220(9) 0.0165(8) 0.0184(9) 0.0051(6) -0.0024(7) 0.0015(7)
N1 0.018(3) 0.015(3) 0.013(3) 0.005(2) 0.005(2) 0.007(2)
N2 0.015(3) 0.013(3) 0.029(4) 0.008(3) 0.007(3) 0.000(2)
N3 0.016(3) 0.014(3) 0.016(3) 0.009(2) 0.007(2) 0.004(2)
N4 0.021(3) 0.012(3) 0.033(4) 0.011(3) 0.007(3) 0.005(3)
C1 0.018(4) 0.013(3) 0.015(3) 0.001(3) 0.003(3) 0.002(3)
C2 0.015(3) 0.019(4) 0.015(3) -0.003(3) 0.000(3) 0.004(3)
C3 0.026(4) 0.023(4) 0.013(3) 0.006(3) 0.004(3) 0.014(3)
C4 0.027(4) 0.015(3) 0.012(3) 0.005(3) 0.006(3) 0.005(3)
C5 0.018(3) 0.014(3) 0.008(3) 0.002(2) 0.002(3) 0.004(3)
C6 0.024(4) 0.019(4) 0.023(4) 0.005(3) 0.009(3) -0.001(3)
C7 0.011(3) 0.018(3) 0.031(4) 0.006(3) 0.008(3) 0.000(3)
C8 0.030(5) 0.026(4) 0.024(4) 0.002(3) 0.012(4) -0.005(3)
C9 0.020(4) 0.041(5) 0.037(5) 0.000(4) 0.010(4) -0.004(4)
C10 0.027(5) 0.022(4) 0.056(7) -0.002(4) 0.003(4) 0.010(4)
C11 0.036(5) 0.019(4) 0.058(7) 0.018(4) 0.006(5) 0.008(4)
C12 0.040(5) 0.022(4) 0.039(5) 0.016(4) 0.015(4) 0.012(4)
C13 0.023(4) 0.013(3) 0.011(3) 0.005(3) 0.008(3) 0.012(3)
C14 0.027(4) 0.012(3) 0.018(4) 0.012(3) 0.011(3) 0.011(3)
C15 0.025(4) 0.015(3) 0.024(4) 0.011(3) 0.007(3) 0.002(3)
C16 0.021(4) 0.029(4) 0.021(4) 0.015(3) 0.012(3) 0.010(3)
C17 0.022(4) 0.021(3) 0.013(3) 0.007(3) 0.015(3) 0.012(3)
C18 0.024(4) 0.016(3) 0.009(3) 0.006(3) 0.008(3) 0.013(3)
C19 0.026(4) 0.022(4) 0.014(4) 0.004(3) 0.001(3) 0.003(3)
C20 0.018(4) 0.021(4) 0.024(4) 0.012(3) 0.005(3) 0.008(3)
C21 0.024(4) 0.016(3) 0.016(4) 0.001(3) 0.004(3) 0.000(3)
C22 0.030(4) 0.022(4) 0.013(4) 0.002(3) 0.012(3) -0.001(3)
C23 0.040(5) 0.022(4) 0.014(4) 0.006(3) 0.009(3) -0.007(3)
C24 0.034(4) 0.020(4) 0.014(4) 0.012(3) 0.005(3) 0.001(3)
C25 0.020(4) 0.014(3) 0.014(3) 0.005(3) -0.001(3) 0.001(3)
C26 0.019(4) 0.019(4) 0.028(4) 0.006(3) 0.003(3) 0.008(3)
C27 0.013(3) 0.015(3) 0.031(4) 0.008(3) 0.004(3) 0.003(3)
C28 0.042(5) 0.021(4) 0.042(5) 0.013(4) 0.016(4) -0.001(4)
C29 0.042(6) 0.019(4) 0.083(9) 0.015(5) 0.028(6) 0.002(4)
C30 0.033(5) 0.024(5) 0.057(7) -0.011(4) 0.018(5) -0.004(4)
C31 0.020(4) 0.044(6) 0.042(6) -0.004(4) 0.006(4) 0.008(4)
C32 0.019(4) 0.029(4) 0.037(5) 0.005(4) 0.004(4) 0.009(3)
C33 0.026(4) 0.010(3) 0.015(3) 0.008(3) 0.008(3) 0.005(3)
C34 0.022(4) 0.015(3) 0.016(3) 0.005(3) 0.007(3) 0.000(3)
C35 0.023(4) 0.021(4) 0.018(4) 0.007(3) 0.011(3) 0.003(3)
C36 0.030(4) 0.013(3) 0.014(4) 0.003(3) 0.005(3) 0.002(3)
C37 0.029(4) 0.011(3) 0.015(3) 0.002(3) 0.011(3) 0.003(3)
C38 0.011(3) 0.021(4) 0.013(3) 0.003(3) -0.003(3) -0.003(3)
C39 0.021(4) 0.022(4) 0.011(3) 0.006(3) 0.002(3) 0.006(3)
C40 0.026(4) 0.019(4) 0.021(4) 0.011(3) 0.008(3) 0.012(3)

loop_
_atom_type_symbol
_atom_type_description
_atom_type_scat_dispersion_real
_atom_type_scat_dispersion_imag
_atom_type_scat_source
C C 0.0033 0.0016 'International Tables Vol C Tables 4.2.6.8 and 6.1.1.4'
H H 0.0000 0.0000 'International Tables Vol C Tables 4.2.6.8 and 6.1.1.4'
N N 0.0061 0.0033 'International Tables Vol C Tables 4.2.6.8 and 6.1.1.4'
Cl Cl 0.1484 0.1585 'International Tables Vol C Tables 4.2.6.8 and 6.1.1.4'
Ir Ir -1.4442 7.9887 'International Tables Vol C Tables 4.2.6.8 and 6.1.1.4'

loop_
_geom_angle_atom_site_label_1
_geom_angle_atom_site_label_2
_geom_angle_atom_site_label_3
_geom_angle
C18 Ir1 N1 89.0(2)
C18 Ir1 C17 39.8(3)
N1 Ir1 C17 92.4(3)
C18 Ir1 C14 98.5(3)
N1 Ir1 C14 159.7(3)
C17 Ir1 C14 81.8(3)
C18 Ir1 C13 81.8(3)
N1 Ir1 C13 161.6(3)
C17 Ir1 C13 90.5(3)
C14 Ir1 C13 38.6(3)
C18 Ir1 Cl1 155.5(2)
N1 Ir1 Cl1 89.55(17)
C17 Ir1 Cl1 164.7(2)
C14 Ir1 Cl1 91.2(2)
C13 Ir1 Cl1 92.36(19)
N3 Ir2 C37 89.1(3)
N3 Ir2 C38 91.8(3)
C37 Ir2 C38 39.2(3)
N3 Ir2 C33 158.3(3)
C37 Ir2 C33 99.2(3)
C38 Ir2 C33 82.6(3)
N3 Ir2 C34 163.4(3)
C37 Ir2 C34 82.2(3)
C38 Ir2 C34 90.4(3)
C33 Ir2 C34 38.2(3)
N3 Ir2 Cl2 89.47(18)
C37 Ir2 Cl2 156.8(2)
C38 Ir2 Cl2 164.0(2)
C33 Ir2 Cl2 90.4(2)
C34 Ir2 Cl2 93.0(2)
C5 N1 C1 118.3(6)
C5 N1 Ir1 122.1(5)
C1 N1 Ir1 119.5(5)
C5 N2 C6 122.1(6)
C5 N2 H2B 123(6)
C6 N2 H2B 113(6)
C25 N3 C21 119.2(7)
C25 N3 Ir2 122.8(5)
C21 N3 Ir2 117.9(5)
C25 N4 C26 122.8(7)
C25 N4 H4B 120(7)
C26 N4 H4B 117(7)
N1 C1 C2 123.4(7)
N1 C1 H1A 118.3
C2 C1 H1A 118.3
C1 C2 C3 117.7(7)
C1 C2 H2A 121.2
C3 C2 H2A 121.2
C4 C3 C2 120.8(7)
C4 C3 H3A 119.6
C2 C3 H3A 119.6
C3 C4 C5 118.0(7)
C3 C4 H4A 121.0
C5 C4 H4A 121.0
N1 C5 N2 116.6(6)
N1 C5 C4 121.8(7)
N2 C5 C4 121.7(7)
N2 C6 C7 113.4(6)
N2 C6 H6A 108.9
C7 C6 H6A 108.9
N2 C6 H6B 108.9
C7 C6 H6B 108.9
H6A C6 H6B 107.7
C8 C7 C12 118.1(8)
C8 C7 C6 122.8(7)
C12 C7 C6 119.1(8)
C7 C8 C9 120.9(8)
C7 C8 H8A 119.6
C9 C8 H8A 119.6
C10 C9 C8 119.4(9)
C10 C9 H9A 120.3
C8 C9 H9A 120.3
C11 C10 C9 120.3(8)
C11 C10 H10A 119.8
C9 C10 H10A 119.8
C10 C11 C12 120.2(9)
C10 C11 H11A 119.9
C12 C11 H11A 119.9
C11 C12 C7 121.0(9)
C11 C12 H12A 119.5
C7 C12 H12A 119.5
C14 C13 C20 123.7(7)
C14 C13 Ir1 70.3(4)
C20 C13 Ir1 113.3(4)
C14 C13 H13A 114.0
C20 C13 H13A 114.0
Ir1 C13 H13A 114.0
C13 C14 C15 125.5(7)
C13 C14 Ir1 71.1(4)
C15 C14 Ir1 110.6(5)
C13 C14 H14A 113.9
C15 C14 H14A 113.9
Ir1 C14 H14A 113.9
C14 C15 C16 112.7(6)
C14 C15 H15A 109.1
C16 C15 H15A 109.1
C14 C15 H15B 109.1
C16 C15 H15B 109.1
H15A C15 H15B 107.8
C15 C16 C17 110.3(6)
C15 C16 H16A 109.6
C17 C16 H16A 109.6
C15 C16 H16B 109.6
C17 C16 H16B 109.6
H16A C16 H16B 108.1
C18 C17 C16 122.3(7)
C18 C17 Ir1 69.4(4)
C16 C17 Ir1 114.4(5)
C18 C17 H17A 114.4
C16 C17 H17A 114.4
Ir1 C17 H17A 114.4
C17 C18 C19 126.0(6)
C17 C18 Ir1 70.9(4)
C19 C18 Ir1 112.0(5)
C17 C18 H18A 113.5
C19 C18 H18A 113.5
Ir1 C18 H18A 113.5
C18 C19 C20 111.0(6)
C18 C19 H19A 109.4
C20 C19 H19A 109.4
C18 C19 H19B 109.4
C20 C19 H19B 109.4
H19A C19 H19B 108.0
C13 C20 C19 112.3(6)
C13 C20 H20A 109.1
C19 C20 H20A 109.1
C13 C20 H20B 109.1
C19 C20 H20B 109.1
H20A C20 H20B 107.9
N3 C21 C22 122.4(7)
N3 C21 H21A 118.8
C22 C21 H21A 118.8
C21 C22 C23 118.3(8)
C21 C22 H22A 120.9
C23 C22 H22A 120.9
C24 C23 C22 119.7(7)
C24 C23 H23A 120.2
C22 C23 H23A 120.2
C23 C24 C25 120.4(7)
C23 C24 H24A 119.8
C25 C24 H24A 119.8
N4 C25 N3 117.3(7)
N4 C25 C24 122.7(7)
N3 C25 C24 119.9(7)
N4 C26 C27 113.1(7)
N4 C26 H26A 109.0
C27 C26 H26A 109.0
N4 C26 H26B 109.0
C27 C26 H26B 109.0
H26A C26 H26B 107.8
C32 C27 C28 118.5(8)
C32 C27 C26 121.5(7)
C28 C27 C26 119.9(8)
C29 C28 C27 119.3(10)
C29 C28 H28A 120.3
C27 C28 H28A 120.3
C28 C29 C30 121.9(9)
C28 C29 H29A 119.0
C30 C29 H29A 119.0
C31 C30 C29 118.3(9)
C31 C30 H30A 120.8
C29 C30 H30A 120.8
C30 C31 C32 120.5(10)
C30 C31 H31A 119.7
C32 C31 H31A 119.7
C27 C32 C31 121.4(9)
C27 C32 H32A 119.3
C31 C32 H32A 119.3
C34 C33 C40 125.7(7)
C34 C33 Ir2 72.2(4)
C40 C33 Ir2 109.9(5)
C34 C33 H33A 113.8
C40 C33 H33A 113.8
Ir2 C33 H33A 113.8
C33 C34 C35 124.5(7)
C33 C34 Ir2 69.6(4)
C35 C34 Ir2 113.1(5)
C33 C34 H34A 113.9
C35 C34 H34A 113.9
Ir2 C34 H34A 113.9
C34 C35 C36 111.1(6)
C34 C35 H35A 109.4
C36 C35 H35A 109.4
C34 C35 H35B 109.4
C36 C35 H35B 109.4
H35A C35 H35B 108.0
C37 C36 C35 112.2(6)
C37 C36 H36A 109.2
C35 C36 H36A 109.2
C37 C36 H36B 109.2
C35 C36 H36B 109.2
H36A C36 H36B 107.9
C38 C37 C36 125.8(7)
C38 C37 Ir2 70.8(4)
C36 C37 Ir2 110.6(5)
C38 C37 H37A 113.8
C36 C37 H37A 113.8
Ir2 C37 H37A 113.8
C37 C38 C39 123.2(7)
C37 C38 Ir2 70.0(4)
C39 C38 Ir2 113.3(5)
C37 C38 H38A 114.2
C39 C38 H38A 114.2
Ir2 C38 H38A 114.2
C38 C39 C40 111.2(6)
C38 C39 H39A 109.4
C40 C39 H39A 109.4
C38 C39 H39B 109.4
C40 C39 H39B 109.4
H39A C39 H39B 108.0
C33 C40 C39 111.7(6)
C33 C40 H40A 109.3
C39 C40 H40A 109.3
C33 C40 H40B 109.3
C39 C40 H40B 109.3
H40A C40 H40B 107.9

loop_
_geom_bond_atom_site_label_1
_geom_bond_atom_site_label_2
_geom_bond_distance
Ir1 C18 2.087(7)
Ir1 N1 2.093(6)
Ir1 C17 2.107(7)
Ir1 C14 2.120(6)
Ir1 C13 2.130(7)
Ir1 Cl1 2.3522(18)
Ir2 N3 2.090(6)
Ir2 C37 2.098(7)
Ir2 C38 2.108(7)
Ir2 C33 2.113(6)
Ir2 C34 2.146(7)
Ir2 Cl2 2.3527(18)
N1 C5 1.354(9)
N1 C1 1.355(10)
N2 C5 1.364(10)
N2 C6 1.459(9)
N2 H2B 0.94(9)
N3 C25 1.358(9)
N3 C21 1.360(10)
N4 C25 1.348(11)
N4 C26 1.444(9)
N4 H4B 0.84(10)
C1 C2 1.369(10)
C1 H1A 0.9500
C2 C3 1.399(11)
C2 H2A 0.9500
C3 C4 1.374(11)
C3 H3A 0.9500
C4 C5 1.411(10)
C4 H4A 0.9500
C6 C7 1.506(11)
C6 H6A 0.9900
C6 H6B 0.9900
C7 C8 1.386(12)
C7 C12 1.406(11)
C8 C9 1.398(12)
C8 H8A 0.9500
C9 C10 1.387(15)
C9 H9A 0.9500
C10 C11 1.374(16)
C10 H10A 0.9500
C11 C12 1.374(13)
C11 H11A 0.9500
C12 H12A 0.9500
C13 C14 1.403(11)
C13 C20 1.509(10)
C13 H13A 1.0000
C14 C15 1.514(11)
C14 H14A 1.0000
C15 C16 1.536(11)
C15 H15A 0.9900
C15 H15B 0.9900
C16 C17 1.537(10)
C16 H16A 0.9900
C16 H16B 0.9900
C17 C18 1.427(11)
C17 H17A 1.0000
C18 C19 1.521(10)
C18 H18A 1.0000
C19 C20 1.541(10)
C19 H19A 0.9900
C19 H19B 0.9900
C20 H20A 0.9900
C20 H20B 0.9900
C21 C22 1.385(11)
C21 H21A 0.9500
C22 C23 1.391(12)
C22 H22A 0.9500
C23 C24 1.366(12)
C23 H23A 0.9500
C24 C25 1.405(10)
C24 H24A 0.9500
C26 C27 1.526(11)
C26 H26A 0.9900
C26 H26B 0.9900
C27 C32 1.374(12)
C27 C28 1.411(11)
C28 C29 1.375(14)
C28 H28A 0.9500
C29 C30 1.391(17)
C29 H29A 0.9500
C30 C31 1.376(16)
C30 H30A 0.9500
C31 C32 1.388(13)
C31 H31A 0.9500
C32 H32A 0.9500
C33 C34 1.394(10)
C33 C40 1.522(11)
C33 H33A 1.0000
C34 C35 1.515(10)
C34 H34A 1.0000
C35 C36 1.554(10)
C35 H35A 0.9900
C35 H35B 0.9900
C36 C37 1.522(11)
C36 H36A 0.9900
C36 H36B 0.9900
C37 C38 1.409(10)
C37 H37A 1.0000
C38 C39 1.528(10)
C38 H38A 1.0000
C39 C40 1.547(11)
C39 H39A 0.9900
C39 H39B 0.9900
C40 H40A 0.9900
C40 H40B 0.9900

loop_
_geom_torsion_atom_site_label_1
_geom_torsion_atom_site_label_2
_geom_torsion_atom_site_label_3
_geom_torsion_atom_site_label_4
_geom_torsion
C5 N1 C1 C2 1.3(10)
Ir1 N1 C1 C2 -178.8(6)
N1 C1 C2 C3 -0.3(11)
C1 C2 C3 C4 -0.5(11)
C2 C3 C4 C5 0.3(11)
C1 N1 C5 N2 180.0(6)
Ir1 N1 C5 N2 0.0(9)
C1 N1 C5 C4 -1.6(10)
Ir1 N1 C5 C4 178.5(5)
C6 N2 C5 N1 -177.3(6)
C6 N2 C5 C4 4.2(11)
C3 C4 C5 N1 0.8(10)
C3 C4 C5 N2 179.2(7)
C5 N2 C6 C7 -75.5(9)
N2 C6 C7 C8 -35.5(11)
N2 C6 C7 C12 146.7(8)
C12 C7 C8 C9 1.3(13)
C6 C7 C8 C9 -176.5(8)
C7 C8 C9 C10 -1.9(14)
C8 C9 C10 C11 0.3(14)
C9 C10 C11 C12 1.9(15)
C10 C11 C12 C7 -2.5(15)
C8 C7 C12 C11 0.9(13)
C6 C7 C12 C11 178.7(8)
C20 C13 C14 C15 -3.1(11)
Ir1 C13 C14 C15 102.3(7)
C20 C13 C14 Ir1 -105.4(6)
C13 C14 C15 C16 -46.1(10)
Ir1 C14 C15 C16 34.9(8)
C14 C15 C16 C17 -32.2(9)
C15 C16 C17 C18 94.9(8)
C15 C16 C17 Ir1 14.7(8)
C16 C17 C18 C19 -2.8(11)
Ir1 C17 C18 C19 103.7(7)
C16 C17 C18 Ir1 -106.5(6)
C17 C18 C19 C20 -47.6(10)
Ir1 C18 C19 C20 34.2(8)
C14 C13 C20 C19 94.5(8)
Ir1 C13 C20 C19 13.4(8)
C18 C19 C20 C13 -30.6(9)
C25 N3 C21 C22 -1.7(11)
Ir2 N3 C21 C22 176.1(6)
N3 C21 C22 C23 0.1(12)
C21 C22 C23 C24 0.3(12)
C22 C23 C24 C25 0.9(12)
C26 N4 C25 N3 -179.6(7)
C26 N4 C25 C24 -1.9(12)
C21 N3 C25 N4 -179.4(7)
Ir2 N3 C25 N4 3.0(9)
C21 N3 C25 C24 2.8(11)
Ir2 N3 C25 C24 -174.8(5)
C23 C24 C25 N4 179.8(8)
C23 C24 C25 N3 -2.5(12)
C25 N4 C26 C27 78.3(10)
N4 C26 C27 C32 38.8(11)
N4 C26 C27 C28 -143.8(8)
C32 C27 C28 C29 1.9(13)
C26 C27 C28 C29 -175.6(8)
C27 C28 C29 C30 -2.2(15)
C28 C29 C30 C31 1.4(16)
C29 C30 C31 C32 -0.3(15)
C28 C27 C32 C31 -0.8(13)
C26 C27 C32 C31 176.6(8)
C30 C31 C32 C27 0.0(14)
C40 C33 C34 C35 2.5(12)
Ir2 C33 C34 C35 104.6(7)
C40 C33 C34 Ir2 -102.0(7)
C33 C34 C35 C36 -94.6(9)
Ir2 C34 C35 C36 -14.3(8)
C34 C35 C36 C37 32.8(9)
C35 C36 C37 C38 44.6(10)
C35 C36 C37 Ir2 -36.1(8)
C36 C37 C38 C39 3.4(12)
Ir2 C37 C38 C39 105.4(7)
C36 C37 C38 Ir2 -102.0(7)
C37 C38 C39 C40 -95.5(8)
Ir2 C38 C39 C40 -14.9(8)
C34 C33 C40 C39 45.3(10)
Ir2 C33 C40 C39 -36.6(7)
C38 C39 C40 C33 33.7(9)
